data_1560587
loop_
_publ_author_name
'Haynes, Alyssa S.'
'Liu, Te-Kun'
'Frazer, Laszlo'
'Lin, Jyun-Fan'
'Wang, Shuo-Yu'
'Ketterson, John B.'
'Kanatzidis, Mercouri G.'
'Hsu, Kuei-Fang'

_publ_section_title
;
 Second harmonic generation response of the cubic chalcogenides
 Ba(6&#x2212;x)Srx[Ag(4&#x2212;y)Sn(y/4)](SnS4)4
;
_journal_name_full 'Journal of Solid State Chemistry'
_journal_page_first 119
_journal_page_last 125
_journal_paper_doi 10.1016/j.jssc.2017.01.025
_journal_volume 248
_journal_year 2017
_chemical_formula_moiety 'Sr6 Ag2.6 Sn4.4 S16'
_chemical_formula_sum 'Ag0.22 S1.33 Sn0.36 Sr0.5'
_chemical_formula_weight 153.45
_space_group_IT_number 220
_space_group_name_Hall 'I -4bd 2c 3'
_space_group_name_H-M_alt 'I -4 3 d'
_symmetry_cell_setting cubic
_symmetry_space_group_name_H-M 'I -4 3 d'
_atom_sites_solution_primary direct
_atom_sites_solution_secondary difmap
_audit_creation_method SHELXL-97
_cell_angle_alpha 90.00
_cell_angle_beta 90.00
_cell_angle_gamma 90.00
_cell_formula_units_Z 48
_cell_length_a 14.3637(4)
_cell_length_b 14.3637(4)
_cell_length_c 14.3637(4)
_cell_measurement_reflns_used 5886
_cell_measurement_temperature 296(2)
_cell_measurement_theta_max 28.25
_cell_measurement_theta_min 3.47
_cell_volume 2963.46(14)
_computing_cell_refinement 'Bruker APEX2'
_computing_data_collection 'Bruker APEX2'
_computing_data_reduction 'Bruker APEX2'
_computing_structure_refinement 'SHELXL-97 (Sheldrick, 2008)'
_computing_structure_solution 'SHELXS-97 (Sheldrick, 2008)'
_diffrn_ambient_temperature 296(2)
_diffrn_measured_fraction_theta_full 1.000
_diffrn_measured_fraction_theta_max 1.000
_diffrn_measurement_device_type 'CCD area detector'
_diffrn_measurement_method 'phi and omega scans'
_diffrn_radiation_monochromator graphite
_diffrn_radiation_source 'fine-focus sealed tube'
_diffrn_radiation_type MoK\a
_diffrn_radiation_wavelength 0.71073
_diffrn_reflns_av_R_equivalents 0.0370
_diffrn_reflns_av_sigmaI/netI 0.0222
_diffrn_reflns_limit_h_max 19
_diffrn_reflns_limit_h_min -14
_diffrn_reflns_limit_k_max 16
_diffrn_reflns_limit_k_min -19
_diffrn_reflns_limit_l_max 19
_diffrn_reflns_limit_l_min -19
_diffrn_reflns_number 10656
_diffrn_reflns_theta_full 28.25
_diffrn_reflns_theta_max 28.25
_diffrn_reflns_theta_min 3.47
_exptl_absorpt_coefficient_mu 17.131
_exptl_absorpt_correction_T_max 0.7457
_exptl_absorpt_correction_T_min 0.4833
_exptl_absorpt_correction_type multi-scan
_exptl_absorpt_process_details SADABS
_exptl_crystal_colour red
_exptl_crystal_density_diffrn 4.127
_exptl_crystal_density_method 'not measured'
_exptl_crystal_description block
_exptl_crystal_F_000 3305
_refine_diff_density_max 3.441
_refine_diff_density_min -0.878
_refine_diff_density_rms 0.278
_refine_ls_abs_structure_details 'Flack H D (1983), Acta Cryst. A39, 876-881'
_refine_ls_abs_structure_Flack 0.02(3)
_refine_ls_extinction_coef 0.00118(10)
_refine_ls_extinction_expression Fc^*^=kFc[1+0.001xFc^2^\l^3^/sin(2\q)]^-1/4^
_refine_ls_extinction_method SHELXL
_refine_ls_goodness_of_fit_ref 1.199
_refine_ls_matrix_type full
_refine_ls_number_parameters 26
_refine_ls_number_reflns 621
_refine_ls_number_restraints 0
_refine_ls_restrained_S_all 1.199
_refine_ls_R_factor_all 0.0390
_refine_ls_R_factor_gt 0.0386
_refine_ls_shift/su_max 0.000
_refine_ls_shift/su_mean 0.000
_refine_ls_structure_factor_coef Fsqd
_refine_ls_weighting_details 'calc w=1/[\s^2^(Fo^2^)+(0.0263P)^2^+166.2912P] where P=(Fo^2^+2Fc^2^)/3'
_refine_ls_weighting_scheme calc
_refine_ls_wR_factor_gt 0.1034
_refine_ls_wR_factor_ref 0.1036
_reflns_number_gt 608
_reflns_number_total 621
_reflns_threshold_expression >2sigma(I)
_cod_data_source_file JSSC-2017-248-119.cif
_cod_data_source_block compound_1e
_cod_original_sg_symbol_H-M I-43d
_cod_original_formula_sum 'Ag0.22 S1.33 Sn0.36 Sr0.50'
_cod_database_code 1560587

loop_
_symmetry_equiv_pos_as_xyz
'x, y, z'
'-x+1/2, -y, z+1/2'
'-x, y+1/2, -z+1/2'
'x+1/2, -y+1/2, -z'
'z, x, y'
'z+1/2, -x+1/2, -y'
'-z+1/2, -x, y+1/2'
'-z, x+1/2, -y+1/2'
'y, z, x'
'-y, z+1/2, -x+1/2'
'y+1/2, -z+1/2, -x'
'-y+1/2, -z, x+1/2'
'y+1/4, x+1/4, z+1/4'
'-y+1/4, -x+3/4, z+3/4'
'y+3/4, -x+1/4, -z+3/4'
'-y+3/4, x+3/4, -z+1/4'
'x+1/4, z+1/4, y+1/4'
'-x+3/4, z+3/4, -y+1/4'
'-x+1/4, -z+3/4, y+3/4'
'x+3/4, -z+1/4, -y+3/4'
'z+1/4, y+1/4, x+1/4'
'z+3/4, -y+1/4, -x+3/4'
'-z+3/4, y+3/4, -x+1/4'
'-z+1/4, -y+3/4, x+3/4'
'x+1/2, y+1/2, z+1/2'
'-x+1, -y+1/2, z+1'
'-x+1/2, y+1, -z+1'
'x+1, -y+1, -z+1/2'
'z+1/2, x+1/2, y+1/2'
'z+1, -x+1, -y+1/2'
'-z+1, -x+1/2, y+1'
'-z+1/2, x+1, -y+1'
'y+1/2, z+1/2, x+1/2'
'-y+1/2, z+1, -x+1'
'y+1, -z+1, -x+1/2'
'-y+1, -z+1/2, x+1'
'y+3/4, x+3/4, z+3/4'
'-y+3/4, -x+5/4, z+5/4'
'y+5/4, -x+3/4, -z+5/4'
'-y+5/4, x+5/4, -z+3/4'
'x+3/4, z+3/4, y+3/4'
'-x+5/4, z+5/4, -y+3/4'
'-x+3/4, -z+5/4, y+5/4'
'x+5/4, -z+3/4, -y+5/4'
'z+3/4, y+3/4, x+3/4'
'z+5/4, -y+3/4, -x+5/4'
'-z+5/4, y+5/4, -x+3/4'
'-z+3/4, -y+5/4, x+5/4'

loop_
_atom_site_label
_atom_site_type_symbol
_atom_site_fract_x
_atom_site_fract_y
_atom_site_fract_z
_atom_site_U_iso_or_equiv
_atom_site_adp_type
_atom_site_occupancy
_atom_site_symmetry_multiplicity
_atom_site_calc_flag
_atom_site_refinement_flags
_atom_site_disorder_assembly
_atom_site_disorder_group
Sr1 Sr 0.01887(11) 0.0000 0.2500 0.0248(4) Uani 1 2 d S . .
Sn1 Sn 0.23370(5) 0.23370(5) 0.23370(5) 0.0142(3) Uani 1 3 d S . .
Sn2 Sn 0.3750 0.0000 0.2500 0.0250(9) Uani 0.11 4 d SP . .
Ag1 Ag 0.3750 0.0000 0.2500 0.0250(9) Uani 0.37 4 d SP . .
Ag1A Ag 0.3262(8) 0.0000 0.2500 0.0250(9) Uani 0.13 2 d SP . .
Ag1B Ag 0.2605(8) 0.0000 0.2500 0.0250(9) Uani 0.13 2 d SP . .
S1 S 0.13891(18) 0.13891(18) 0.13891(18) 0.0226(10) Uani 1 3 d S . .
S2 S 0.09324(19) 0.10500(19) 0.42635(19) 0.0179(6) Uani 1 1 d . . .

loop_
_atom_site_aniso_label
_atom_site_aniso_U_11
_atom_site_aniso_U_22
_atom_site_aniso_U_33
_atom_site_aniso_U_23
_atom_site_aniso_U_13
_atom_site_aniso_U_12
Sr1 0.0276(8) 0.0322(9) 0.0145(7) 0.0029(6) 0.000 0.000
Sn1 0.0142(3) 0.0142(3) 0.0142(3) -0.0007(2) -0.0007(2) -0.0007(2)
Sn2 0.045(2) 0.0148(8) 0.0148(8) 0.000 0.000 0.000
Ag1 0.045(2) 0.0148(8) 0.0148(8) 0.000 0.000 0.000
Ag1A 0.045(2) 0.0148(8) 0.0148(8) 0.000 0.000 0.000
Ag1B 0.045(2) 0.0148(8) 0.0148(8) 0.000 0.000 0.000
S1 0.0226(10) 0.0226(10) 0.0226(10) -0.0065(12) -0.0065(12) -0.0065(12)
S2 0.0172(12) 0.0176(12) 0.0189(13) 0.0025(10) -0.0005(10) -0.0007(9)

loop_
_atom_type_symbol
_atom_type_description
_atom_type_scat_dispersion_real
_atom_type_scat_dispersion_imag
_atom_type_scat_source
S S 0.1246 0.1234 'International Tables Vol C Tables 4.2.6.8 and 6.1.1.4'
Sr Sr -1.5307 3.2498 'International Tables Vol C Tables 4.2.6.8 and 6.1.1.4'
Ag Ag -0.8971 1.1015 'International Tables Vol C Tables 4.2.6.8 and 6.1.1.4'
Sn Sn -0.6537 1.4246 'International Tables Vol C Tables 4.2.6.8 and 6.1.1.4'

loop_
_geom_angle_atom_site_label_1
_geom_angle_atom_site_label_2
_geom_angle_atom_site_label_3
_geom_angle
_geom_angle_site_symmetry_1
_geom_angle_site_symmetry_3
S2 Sr1 S2 108.85(11) 36_454 10_545
S2 Sr1 S1 73.76(8) 36_454 .
S2 Sr1 S1 158.50(8) 10_545 .
S2 Sr1 S1 158.50(8) 36_454 28_445
S2 Sr1 S1 73.76(8) 10_545 28_445
S1 Sr1 S1 111.97(9) . 28_445
S2 Sr1 S2 128.80(8) 36_454 .
S2 Sr1 S2 76.69(11) 10_545 .
S1 Sr1 S2 85.20(9) . .
S1 Sr1 S2 72.70(8) 28_445 .
S2 Sr1 S2 76.70(11) 36_454 28_445
S2 Sr1 S2 128.80(8) 10_545 28_445
S1 Sr1 S2 72.70(8) . 28_445
S1 Sr1 S2 85.20(9) 28_445 28_445
S2 Sr1 S2 140.16(11) . 28_445
S2 Sr1 S2 66.43(4) 36_454 37_444
S2 Sr1 S2 66.43(4) 10_545 37_444
S1 Sr1 S2 130.55(9) . 37_444
S1 Sr1 S2 96.82(5) 28_445 37_444
S2 Sr1 S2 143.12(10) . 37_444
S2 Sr1 S2 70.63(8) 28_445 37_444
S2 Sr1 S2 66.43(4) 36_454 15_455
S2 Sr1 S2 66.43(4) 10_545 15_455
S1 Sr1 S2 96.82(5) . 15_455
S1 Sr1 S2 130.55(9) 28_445 15_455
S2 Sr1 S2 70.63(8) . 15_455
S2 Sr1 S2 143.12(10) 28_445 15_455
S2 Sr1 S2 93.17(10) 37_444 15_455
S2 Sr1 Ag1B 125.57(6) 36_454 .
S2 Sr1 Ag1B 125.57(6) 10_545 .
S1 Sr1 Ag1B 55.98(4) . .
S1 Sr1 Ag1B 55.98(4) 28_445 .
S2 Sr1 Ag1B 70.08(6) . .
S2 Sr1 Ag1B 70.08(6) 28_445 .
S2 Sr1 Ag1B 133.41(5) 37_444 .
S2 Sr1 Ag1B 133.41(5) 15_455 .
S2 Sr1 Ag1B 105.67(15) 36_454 10_545
S2 Sr1 Ag1B 69.05(16) 10_545 10_545
S1 Sr1 Ag1B 131.71(15) . 10_545
S1 Sr1 Ag1B 54.47(13) 28_445 10_545
S2 Sr1 Ag1B 122.59(18) . 10_545
S2 Sr1 Ag1B 60.83(17) 28_445 10_545
S2 Sr1 Ag1B 43.98(9) 37_444 10_545
S2 Sr1 Ag1B 128.04(9) 15_455 10_545
Ag1B Sr1 Ag1B 94.31(3) . 10_545
S2 Sr1 Ag1B 69.05(16) 36_454 9
S2 Sr1 Ag1B 105.67(15) 10_545 9
S1 Sr1 Ag1B 54.47(13) . 9
S1 Sr1 Ag1B 131.71(15) 28_445 9
S2 Sr1 Ag1B 60.83(17) . 9
S2 Sr1 Ag1B 122.59(18) 28_445 9
S2 Sr1 Ag1B 128.04(9) 37_444 9
S2 Sr1 Ag1B 43.98(9) 15_455 9
Ag1B Sr1 Ag1B 94.31(3) . 9
Ag1B Sr1 Ag1B 171.38(5) 10_545 9
S2 Sr1 Ag1A 94.24(15) 36_454 10_545
S2 Sr1 Ag1A 80.92(16) 10_545 10_545
S1 Sr1 Ag1A 120.48(15) . 10_545
S1 Sr1 Ag1A 64.74(14) 28_445 10_545
S2 Sr1 Ag1A 135.92(17) . 10_545
S2 Sr1 Ag1A 47.99(16) 28_445 10_545
S2 Sr1 Ag1A 39.95(5) 37_444 10_545
S2 Sr1 Ag1A 131.88(7) 15_455 10_545
Ag1B Sr1 Ag1A 94.13(2) . 10_545
Ag1B Sr1 Ag1A 14.5(2) 10_545 10_545
Ag1B Sr1 Ag1A 163.19(19) 9 10_545
S1 Sn1 S2 112.49(7) . 48_544
S1 Sn1 S2 112.49(7) . 44_454
S2 Sn1 S2 106.29(8) 48_544 44_454
S1 Sn1 S2 112.49(7) . 40_445
S2 Sn1 S2 106.29(8) 48_544 40_445
S2 Sn1 S2 106.29(8) 44_454 40_445
S1 Sn1 Ag1B 62.18(15) . 5
S2 Sn1 Ag1B 132.26(14) 48_544 5
S2 Sn1 Ag1B 50.79(13) 44_454 5
S2 Sn1 Ag1B 119.69(17) 40_445 5
S1 Sn1 Ag1B 62.18(15) . 9
S2 Sn1 Ag1B 119.69(17) 48_544 9
S2 Sn1 Ag1B 132.26(14) 44_454 9
S2 Sn1 Ag1B 50.79(13) 40_445 9
Ag1B Sn1 Ag1B 99.98(18) 5 9
S1 Sn1 Ag1B 62.18(15) . .
S2 Sn1 Ag1B 50.79(13) 48_544 .
S2 Sn1 Ag1B 119.69(17) 44_454 .
S2 Sn1 Ag1B 132.26(14) 40_445 .
Ag1B Sn1 Ag1B 99.98(18) 5 .
Ag1B Sn1 Ag1B 99.98(18) 9 .
S1 Sn1 Ag1A 73.36(14) . .
S2 Sn1 Ag1A 42.93(10) 48_544 .
S2 Sn1 Ag1A 107.03(17) 44_454 .
S2 Sn1 Ag1A 140.17(10) 40_445 .
Ag1B Sn1 Ag1A 98.29(18) 5 .
Ag1B Sn1 Ag1A 114.89(17) 9 .
Ag1B Sn1 Ag1A 15.0(2) . .
S1 Sn1 Ag1A 73.37(14) . 5
S2 Sn1 Ag1A 140.17(10) 48_544 5
S2 Sn1 Ag1A 42.93(10) 44_454 5
S2 Sn1 Ag1A 107.03(17) 40_445 5
Ag1B Sn1 Ag1A 15.0(2) 5 5
Ag1B Sn1 Ag1A 98.29(18) 9 5
Ag1B Sn1 Ag1A 114.89(17) . 5
Ag1A Sn1 Ag1A 112.15(12) . 5
S1 Sn1 Ag1A 73.37(14) . 9
S2 Sn1 Ag1A 107.03(17) 48_544 9
S2 Sn1 Ag1A 140.17(10) 44_454 9
S2 Sn1 Ag1A 42.93(10) 40_445 9
Ag1B Sn1 Ag1A 114.89(17) 5 9
Ag1B Sn1 Ag1A 15.0(2) 9 9
Ag1B Sn1 Ag1A 98.29(18) . 9
Ag1A Sn1 Ag1A 112.15(12) . 9
Ag1A Sn1 Ag1A 112.15(12) 5 9
S1 Sn1 Sr1 132.98(2) . 21
S2 Sn1 Sr1 54.14(7) 48_544 21
S2 Sn1 Sr1 52.30(7) 44_454 21
S2 Sn1 Sr1 114.52(8) 40_445 21
Ag1B Sn1 Sr1 93.11(3) 5 21
Ag1B Sn1 Sr1 164.10(18) 9 21
Ag1B Sn1 Sr1 86.5(2) . 21
Ag1A Sn1 Sr1 71.60(18) . 21
Ag1A Sn1 Sr1 92.00(3) 5 21
Ag1A Sn1 Sr1 150.03(18) 9 21
S1 Sn1 Sr1 132.98(2) . 17
S2 Sn1 Sr1 114.52(8) 48_544 17
S2 Sn1 Sr1 54.14(7) 44_454 17
S2 Sn1 Sr1 52.30(7) 40_445 17
Ag1B Sn1 Sr1 86.5(2) 5 17
Ag1B Sn1 Sr1 93.11(3) 9 17
Ag1B Sn1 Sr1 164.10(18) . 17
Ag1A Sn1 Sr1 150.03(18) . 17
Ag1A Sn1 Sr1 71.59(18) 5 17
Ag1A Sn1 Sr1 92.00(3) 9 17
Sr1 Sn1 Sr1 78.63(3) 21 17
Ag1A Sn2 Ag1A 180.000(1) 18_545 .
Ag1A Sn2 Ag1B 180.000(1) 18_545 .
Ag1A Sn2 Ag1B 0.000(1) . .
Ag1A Sn2 Ag1B 0.000(1) 18_545 18_545
Ag1A Sn2 Ag1B 180.000(1) . 18_545
Ag1B Sn2 Ag1B 180.0 . 18_545
Ag1A Sn2 S2 106.59(6) 18_545 23_545
Ag1A Sn2 S2 73.41(6) . 23_545
Ag1B Sn2 S2 73.41(6) . 23_545
Ag1B Sn2 S2 106.59(6) 18_545 23_545
Ag1A Sn2 S2 106.59(6) 18_545 48_544
Ag1A Sn2 S2 73.41(6) . 48_544
Ag1B Sn2 S2 73.41(6) . 48_544
Ag1B Sn2 S2 106.59(6) 18_545 48_544
S2 Sn2 S2 146.82(12) 23_545 48_544
Ag1A Sn2 S2 73.41(6) 18_545 30_445
Ag1A Sn2 S2 106.59(6) . 30_445
Ag1B Sn2 S2 106.59(6) . 30_445
Ag1B Sn2 S2 73.41(6) 18_545 30_445
S2 Sn2 S2 94.67(3) 23_545 30_445
S2 Sn2 S2 94.67(3) 48_544 30_445
Ag1A Sn2 S2 73.41(6) 18_545 5
Ag1A Sn2 S2 106.59(6) . 5
Ag1B Sn2 S2 106.59(6) . 5
Ag1B Sn2 S2 73.41(6) 18_545 5
S2 Sn2 S2 94.67(3) 23_545 5
S2 Sn2 S2 94.67(3) 48_544 5
S2 Sn2 S2 146.82(12) 30_445 5
Ag1A Sn2 Sr1 63.500(1) 18_545 21
Ag1A Sn2 Sr1 116.500(1) . 21
Ag1B Sn2 Sr1 116.500(1) . 21
Ag1B Sn2 Sr1 63.500(1) 18_545 21
S2 Sn2 Sr1 151.84(7) 23_545 21
S2 Sn2 Sr1 51.18(6) 48_544 21
S2 Sn2 Sr1 106.32(7) 30_445 21
S2 Sn2 Sr1 57.61(6) 5 21
Ag1A Sn2 Sr1 116.500(1) 18_545 5
Ag1A Sn2 Sr1 63.500(1) . 5
Ag1B Sn2 Sr1 63.500(1) . 5
Ag1B Sn2 Sr1 116.500(1) 18_545 5
S2 Sn2 Sr1 57.61(6) 23_545 5
S2 Sn2 Sr1 106.32(7) 48_544 5
S2 Sn2 Sr1 151.84(7) 30_445 5
S2 Sn2 Sr1 51.18(6) 5 5
Sr1 Sn2 Sr1 101.484(1) 21 5
Ag1A Sn2 Sr1 63.500(1) 18_545 46_444
Ag1A Sn2 Sr1 116.500(1) . 46_444
Ag1B Sn2 Sr1 116.500(1) . 46_444
Ag1B Sn2 Sr1 63.500(1) 18_545 46_444
S2 Sn2 Sr1 51.18(6) 23_545 46_444
S2 Sn2 Sr1 151.84(7) 48_544 46_444
S2 Sn2 Sr1 57.61(6) 30_445 46_444
S2 Sn2 Sr1 106.32(7) 5 46_444
Sr1 Sn2 Sr1 127.000(2) 21 46_444
Sr1 Sn2 Sr1 101.484(1) 5 46_444
Ag1A Sn2 Sr1 116.500(1) 18_545 30_445
Ag1A Sn2 Sr1 63.500(1) . 30_445
Ag1B Sn2 Sr1 63.500(1) . 30_445
Ag1B Sn2 Sr1 116.500(1) 18_545 30_445
S2 Sn2 Sr1 106.32(7) 23_545 30_445
S2 Sn2 Sr1 57.61(7) 48_544 30_445
S2 Sn2 Sr1 51.18(6) 30_445 30_445
S2 Sn2 Sr1 151.84(7) 5 30_445
Sr1 Sn2 Sr1 101.484(1) 21 30_445
Sr1 Sn2 Sr1 127.000(2) 5 30_445
Sr1 Sn2 Sr1 101.484(1) 46_444 30_445
Sn2 Ag1A Ag1B 180.000(1) . .
Sn2 Ag1A Ag1A 0.0 . 18_545
Ag1B Ag1A Ag1A 180.000(1) . 18_545
Sn2 Ag1A Ag1B 0.000(1) . 18_545
Ag1B Ag1A Ag1B 180.0 . 18_545
Ag1A Ag1A Ag1B 0.0 18_545 18_545
Sn2 Ag1A S2 90.9(3) . 48_544
Ag1B Ag1A S2 89.1(3) . 48_544
Ag1A Ag1A S2 90.9(3) 18_545 48_544
Ag1B Ag1A S2 90.9(3) 18_545 48_544
Sn2 Ag1A S2 90.9(3) . 23_545
Ag1B Ag1A S2 89.1(3) . 23_545
Ag1A Ag1A S2 90.9(3) 18_545 23_545
Ag1B Ag1A S2 90.9(3) 18_545 23_545
S2 Ag1A S2 178.3(6) 48_544 23_545
Sn2 Ag1A S2 59.8(2) . 30_445
Ag1B Ag1A S2 120.2(2) . 30_445
Ag1A Ag1A S2 59.8(2) 18_545 30_445
Ag1B Ag1A S2 59.8(2) 18_545 30_445
S2 Ag1A S2 90.43(14) 48_544 30_445
S2 Ag1A S2 90.43(14) 23_545 30_445
Sn2 Ag1A S2 59.8(2) . 5
Ag1B Ag1A S2 120.2(2) . 5
Ag1A Ag1A S2 59.8(2) 18_545 5
Ag1B Ag1A S2 59.8(2) 18_545 5
S2 Ag1A S2 90.43(14) 48_544 5
S2 Ag1A S2 90.43(14) 23_545 5
S2 Ag1A S2 119.7(4) 30_445 5
Sn2 Ag1A Sn1 111.55(18) . .
Ag1B Ag1A Sn1 68.45(18) . .
Ag1A Ag1A Sn1 111.55(18) 18_545 .
Ag1B Ag1A Sn1 111.55(18) 18_545 .
S2 Ag1A Sn1 41.34(10) 48_544 .
S2 Ag1A Sn1 137.7(2) 23_545 .
S2 Ag1A Sn1 131.72(8) 30_445 .
S2 Ag1A Sn1 72.75(6) 5 .
Ag1A Ag1B Sn2 0.000(1) . .
Ag1A Ag1B Ag1A 0.0 . 18_545
Sn2 Ag1B Ag1A 0.0 . 18_545
Ag1A Ag1B S2 69.9(2) . 48_544
Sn2 Ag1B S2 69.9(2) . 48_544
Ag1A Ag1B S2 69.9(2) 18_545 48_544
Ag1A Ag1B S2 69.9(2) . 23_545
Sn2 Ag1B S2 69.9(2) . 23_545
Ag1A Ag1B S2 69.9(2) 18_545 23_545
S2 Ag1B S2 139.8(5) 48_544 23_545
Ag1A Ag1B S1 124.36(19) . 28_445
Sn2 Ag1B S1 124.36(19) . 28_445
Ag1A Ag1B S1 124.36(19) 18_545 28_445
S2 Ag1B S1 116.19(13) 48_544 28_445
S2 Ag1B S1 86.95(12) 23_545 28_445
Ag1A Ag1B S1 124.36(19) . .
Sn2 Ag1B S1 124.36(19) . .
Ag1A Ag1B S1 124.36(19) 18_545 .
S2 Ag1B S1 86.95(12) 48_544 .
S2 Ag1B S1 116.19(13) 23_545 .
S1 Ag1B S1 111.3(4) 28_445 .
Ag1A Ag1B Ag1B 0.000(1) . 18_545
Sn2 Ag1B Ag1B 0.0 . 18_545
Ag1A Ag1B Ag1B 0.0 18_545 18_545
S2 Ag1B Ag1B 69.9(2) 48_544 18_545
S2 Ag1B Ag1B 69.9(2) 23_545 18_545
S1 Ag1B Ag1B 124.36(19) 28_445 18_545
S1 Ag1B Ag1B 124.36(19) . 18_545
Ag1A Ag1B Sn1 96.5(2) . .
Sn2 Ag1B Sn1 96.5(2) . .
Ag1A Ag1B Sn1 96.5(2) 18_545 .
S2 Ag1B Sn1 44.88(6) 48_544 .
S2 Ag1B Sn1 141.88(16) 23_545 .
S1 Ag1B Sn1 127.6(3) 28_445 .
S1 Ag1B Sn1 42.37(9) . .
Ag1B Ag1B Sn1 96.5(2) 18_545 .
Sn1 S1 Sr1 113.44(8) . 9
Sn1 S1 Sr1 113.44(8) . 5
Sr1 S1 Sr1 105.23(9) 9 5
Sn1 S1 Sr1 113.44(8) . .
Sr1 S1 Sr1 105.23(9) 9 .
Sr1 S1 Sr1 105.23(9) 5 .
Sn1 S1 Ag1B 75.45(13) . 9
Sr1 S1 Ag1B 68.37(18) 9 9
Sr1 S1 Ag1B 170.9(2) 5 9
Sr1 S1 Ag1B 71.39(8) . 9
Sn1 S1 Ag1B 75.45(13) . 5
Sr1 S1 Ag1B 71.39(8) 9 5
Sr1 S1 Ag1B 68.37(18) 5 5
Sr1 S1 Ag1B 170.9(2) . 5
Ag1B S1 Ag1B 113.91(11) 9 5
Sn1 S1 Ag1B 75.45(13) . .
Sr1 S1 Ag1B 170.9(2) 9 .
Sr1 S1 Ag1B 71.39(8) 5 .
Sr1 S1 Ag1B 68.37(18) . .
Ag1B S1 Ag1B 113.91(11) 9 .
Ag1B S1 Ag1B 113.91(11) 5 .
Sn1 S1 Ag1A 69.12(9) . .
Sr1 S1 Ag1A 171.27(9) 9 .
Sr1 S1 Ag1A 66.56(5) 5 .
Sr1 S1 Ag1A 80.50(13) . .
Ag1B S1 Ag1A 120.1(2) 9 .
Ag1B S1 Ag1A 101.94(15) 5 .
Ag1B S1 Ag1A 12.12(19) . .
Sn1 S1 Ag1A 69.12(9) . 9
Sr1 S1 Ag1A 80.50(13) 9 9
Sr1 S1 Ag1A 171.27(9) 5 9
Sr1 S1 Ag1A 66.56(5) . 9
Ag1B S1 Ag1A 12.12(19) 9 9
Ag1B S1 Ag1A 120.1(2) 5 9
Ag1B S1 Ag1A 101.94(15) . 9
Ag1A S1 Ag1A 108.02(10) . 9
Sn1 S1 Ag1A 69.12(9) . 5
Sr1 S1 Ag1A 66.56(5) 9 5
Sr1 S1 Ag1A 80.50(13) 5 5
Sr1 S1 Ag1A 171.27(9) . 5
Ag1B S1 Ag1A 101.94(15) 9 5
Ag1B S1 Ag1A 12.12(19) 5 5
Ag1B S1 Ag1A 120.1(2) . 5
Ag1A S1 Ag1A 108.02(10) . 5
Ag1A S1 Ag1A 108.02(10) 9 5
Sn1 S1 Ag1 66.00(6) . 5
Sr1 S1 Ag1 64.336(17) 9 5
Sr1 S1 Ag1 87.02(3) 5 5
Sr1 S1 Ag1 166.06(2) . 5
Ag1B S1 Ag1 95.49(10) 9 5
Ag1B S1 Ag1 18.65(18) 5 5
Ag1B S1 Ag1 123.0(2) . 5
Ag1A S1 Ag1 111.04(15) . 5
Ag1A S1 Ag1 101.50(8) 9 5
Ag1A S1 Ag1 6.53(13) 5 5
Sn1 S1 Ag1 66.00(6) . 9
Sr1 S1 Ag1 87.02(3) 9 9
Sr1 S1 Ag1 166.06(2) 5 9
Sr1 S1 Ag1 64.336(17) . 9
Ag1B S1 Ag1 18.65(18) 9 9
Ag1B S1 Ag1 123.0(2) 5 9
Ag1B S1 Ag1 95.49(10) . 9
Ag1A S1 Ag1 101.50(8) . 9
Ag1A S1 Ag1 6.53(13) 9 9
Ag1A S1 Ag1 111.04(15) 5 9
Ag1 S1 Ag1 104.58(6) 5 9
Sn1 S2 Ag1A 95.73(18) 15_455 22_455
Sn1 S2 Ag1 103.98(10) 15_455 9
Ag1A S2 Ag1 15.7(3) 22_455 9
Sn1 S2 Sn2 103.98(10) 15_455 9
Ag1A S2 Sn2 15.7(3) 22_455 9
Ag1 S2 Sn2 0.0 9 9
Sn1 S2 Ag1B 84.33(15) 15_455 22_455
Ag1A S2 Ag1B 21.0(3) 22_455 22_455
Ag1 S2 Ag1B 36.7(2) 9 22_455
Sn2 S2 Ag1B 36.7(2) 9 22_455
Sn1 S2 Ag1A 110.46(14) 15_455 9
Ag1A S2 Ag1A 29.3(5) 22_455 9
Ag1 S2 Ag1A 13.6(2) 9 9
Sn2 S2 Ag1A 13.6(2) 9 9
Ag1B S2 Ag1A 50.3(4) 22_455 9
Sn1 S2 Sr1 89.29(8) 15_455 30_445
Ag1A S2 Sr1 153.2(2) 22_455 30_445
Ag1 S2 Sr1 161.67(11) 9 30_445
Sn2 S2 Sr1 161.67(11) 9 30_445
Ag1B S2 Sr1 135.6(2) 22_455 30_445
Ag1A S2 Sr1 160.24(14) 9 30_445
Sn1 S2 Sr1 87.49(9) 15_455 .
Ag1A S2 Sr1 102.0(2) 22_455 .
Ag1 S2 Sr1 88.88(8) 9 .
Sn2 S2 Sr1 88.88(8) 9 .
Ag1B S2 Sr1 119.0(2) 22_455 .
Ag1A S2 Sr1 77.57(19) 9 .
Sr1 S2 Sr1 104.50(8) 30_445 .
Sn1 S2 Sr1 128.99(10) 15_455 13
Ag1A S2 Sr1 77.42(11) 22_455 13
Ag1 S2 Sr1 82.82(7) 9 13
Sn2 S2 Sr1 82.82(7) 9 13
Ag1B S2 Sr1 71.63(8) 22_455 13
Ag1A S2 Sr1 87.87(11) 9 13
Sr1 S2 Sr1 78.99(8) 30_445 13
Sr1 S2 Sr1 143.52(10) . 13
Sn1 S2 Ag1B 116.05(11) 15_455 9
Ag1A S2 Ag1B 43.0(3) 22_455 9
Ag1 S2 Ag1B 27.30(14) 9 9
Sn2 S2 Ag1B 27.30(14) 9 9
Ag1B S2 Ag1B 64.0(4) 22_455 9
Ag1A S2 Ag1B 13.7(2) 9 9
Sr1 S2 Ag1B 151.56(15) 30_445 9
Sr1 S2 Ag1B 66.34(12) . 9
Sr1 S2 Ag1B 93.09(9) 13 9
Sn1 S2 Ag1B 124.18(12) 15_455 .
Ag1A S2 Ag1B 131.7(3) 22_455 .
Ag1 S2 Ag1B 117.19(10) 9 .
Sn2 S2 Ag1B 117.19(10) 9 .
Ag1B S2 Ag1B 149.7(2) 22_455 .
Ag1A S2 Ag1B 104.4(2) 9 .
Sr1 S2 Ag1B 62.26(10) 30_445 .
Sr1 S2 Ag1B 59.10(15) . .
Sr1 S2 Ag1B 93.61(14) 13 .
Ag1B S2 Ag1B 91.4(2) 9 .
Sn1 S2 Ag1A 128.15(10) 15_455 .
Ag1A S2 Ag1A 133.0(2) 22_455 .
Ag1 S2 Ag1A 119.96(9) 9 .
Sn2 S2 Ag1A 119.96(9) 9 .
Ag1B S2 Ag1A 147.51(17) 22_455 .
Ag1A S2 Ag1A 108.2(2) 9 .
Sr1 S2 Ag1A 56.45(7) 30_445 .
Sr1 S2 Ag1A 68.54(11) . .
Sr1 S2 Ag1A 85.10(11) 13 .
Ag1B S2 Ag1A 95.95(16) 9 .
Ag1B S2 Ag1A 9.44(15) . .

loop_
_geom_bond_atom_site_label_1
_geom_bond_atom_site_label_2
_geom_bond_distance
_geom_bond_site_symmetry_2
Sr1 S2 3.058(3) 36_454
Sr1 S2 3.058(3) 10_545
Sr1 S1 3.082(2) .
Sr1 S1 3.082(2) 28_445
Sr1 S2 3.136(3) .
Sr1 S2 3.136(3) 28_445
Sr1 S2 3.425(3) 37_444
Sr1 S2 3.425(3) 15_455
Sr1 Ag1B 3.471(12) .
Sr1 Ag1B 3.6043(5) 10_545
Sr1 Ag1B 3.6043(5) 9
Sr1 Ag1A 3.764(4) 10_545
Sn1 S1 2.358(5) .
Sn1 S2 2.402(3) 48_544
Sn1 S2 2.402(3) 44_454
Sn1 S2 2.402(3) 40_445
Sn1 Ag1B 3.3869(14) 5
Sn1 Ag1B 3.3869(14) 9
Sn1 Ag1B 3.3869(14) .
Sn1 Ag1A 3.618(4) .
Sn1 Ag1A 3.618(4) 5
Sn1 Ag1A 3.618(4) 9
Sn1 Sr1 3.8653(9) 21
Sn1 Sr1 3.8653(9) 17
Sn2 Ag1A 0.701(12) 18_545
Sn2 Ag1A 0.701(12) .
Sn2 Ag1B 1.645(12) .
Sn2 Ag1B 1.645(12) 18_545
Sn2 S2 2.584(3) 23_545
Sn2 S2 2.584(3) 48_544
Sn2 S2 2.584(3) 30_445
Sn2 S2 2.584(3) 5
Sn2 Sr1 4.02391(15) 21
Sn2 Sr1 4.02391(16) 5
Sn2 Sr1 4.02391(16) 46_444
Sn2 Sr1 4.02391(16) 30_445
Ag1A Ag1B 0.944(14) .
Ag1A Ag1A 1.40(2) 18_545
Ag1A Ag1B 2.345(19) 18_545
Ag1A S2 2.476(3) 48_544
Ag1A S2 2.476(3) 23_545
Ag1A S2 2.864(7) 30_445
Ag1A S2 2.864(7) 5
Ag1B Ag1A 2.345(19) 18_545
Ag1B S2 2.637(5) 48_544
Ag1B S2 2.637(5) 23_545
Ag1B S1 3.095(7) 28_445
Ag1B S1 3.095(7) .
Ag1B Ag1B 3.29(2) 18_545
S1 Sr1 3.082(2) 9
S1 Sr1 3.082(2) 5
S1 Ag1B 3.095(7) 9
S1 Ag1B 3.095(7) 5
S1 Ag1A 3.710(9) 9
S1 Ag1A 3.710(9) 5
S1 Ag1 4.2458(18) 5
S1 Ag1 4.2458(18) 9
S2 Sn1 2.402(3) 15_455
S2 Ag1A 2.476(3) 22_455
S2 Ag1 2.584(3) 9
S2 Sn2 2.584(3) 9
S2 Ag1B 2.637(5) 22_455
S2 Ag1A 2.864(7) 9
S2 Sr1 3.058(3) 30_445
S2 Sr1 3.425(3) 13
S2 Ag1B 3.436(9) 9
